data_2221629
loop_
_publ_author_name
'Kargar, Hadi'
'Kia, Reza'
'Jamshidvand, Arezoo'
'Fun, Hoong-Kun'

_publ_section_title
;{6,6'-Diethoxy-2,2'-[4,5-dimethyl-<i>o</i>-phenylenebis(nitrilomethylidyne)]diphenolato}nickel(II)
 dihydrate
;
_journal_coeditor_code CS2114
_journal_issue 5
_journal_name_full 'Acta Crystallographica Section E'
_journal_page_first m498
_journal_page_last m499
_journal_paper_doi 10.1107/S1600536809012641
_journal_volume 65
_journal_year 2009
_chemical_formula_iupac '[Ni (C26 H26 N2 O4)] , 2H2 O'
_chemical_formula_moiety 'C26 H26 N2 Ni O4, 2(H2 O)'
_chemical_formula_sum 'C26 H30 N2 Ni O6'
_chemical_formula_weight 525.23
_chemical_name_systematic
'{6,6'-Diethoxy-2,2'-[4,5-dimethyl-<i>o</i>-phenylenebis(nitrilomethylidyne)]diphenolato}nickel(II) dihydrate'
_space_group_IT_number 60
_symmetry_cell_setting orthorhombic
_symmetry_space_group_name_Hall '-P 2n 2ab'
_symmetry_space_group_name_H-M 'P b c n'
_atom_sites_solution_hydrogens geom
_atom_sites_solution_primary direct
_atom_sites_solution_secondary difmap
_audit_creation_method SHELXL-97
_cell_angle_alpha 90.00
_cell_angle_beta 90.00
_cell_angle_gamma 90.00
_cell_formula_units_Z 4
_cell_length_a 12.8706(4)
_cell_length_b 16.1130(4)
_cell_length_c 11.8546(3)
_cell_measurement_reflns_used 2497
_cell_measurement_temperature 294(2)
_cell_measurement_theta_max 22.31
_cell_measurement_theta_min 2.66
_cell_volume 2458.45(12)
_computing_cell_refinement 'SAINT (Bruker, 2005)'
_computing_data_collection 'APEX2 (Bruker, 2005)'
_computing_data_reduction 'SAINT (Bruker, 2005)'
_computing_molecular_graphics 'SHELXTL (Sheldrick, 2008)'
_computing_publication_material
;
SHELXTL (Sheldrick, 2008) and PLATON (Spek, 2009)
;
_computing_structure_refinement 'SHELXTL (Sheldrick, 2008)'
_computing_structure_solution 'SHELXTL (Sheldrick, 2008)'
_diffrn_ambient_temperature 294(2)
_diffrn_measured_fraction_theta_full 0.993
_diffrn_measured_fraction_theta_max 0.993
_diffrn_measurement_device_type
;
Bruker APEXII CCD area-detector diffractometer
;
_diffrn_measurement_method '\f and \w scans'
_diffrn_radiation_monochromator graphite
_diffrn_radiation_source 'fine-focus sealed tube'
_diffrn_radiation_type MoK\a
_diffrn_radiation_wavelength 0.71073
_diffrn_reflns_av_R_equivalents 0.0652
_diffrn_reflns_av_sigmaI/netI 0.0532
_diffrn_reflns_limit_h_max 17
_diffrn_reflns_limit_h_min -17
_diffrn_reflns_limit_k_max 22
_diffrn_reflns_limit_k_min -22
_diffrn_reflns_limit_l_max 11
_diffrn_reflns_limit_l_min -16
_diffrn_reflns_number 16330
_diffrn_reflns_theta_full 29.83
_diffrn_reflns_theta_max 29.83
_diffrn_reflns_theta_min 2.53
_diffrn_standards_number 0
_exptl_absorpt_coefficient_mu 0.833
_exptl_absorpt_correction_T_max 0.9348
_exptl_absorpt_correction_T_min 0.7899
_exptl_absorpt_correction_type multi-scan
_exptl_absorpt_process_details '(<i>SADABS</i>; Bruker, 2005)'
_exptl_crystal_colour red
_exptl_crystal_density_diffrn 1.419
_exptl_crystal_density_method 'not measured'
_exptl_crystal_description block
_exptl_crystal_F_000 1104
_exptl_crystal_size_max 0.297
_exptl_crystal_size_mid 0.162
_exptl_crystal_size_min 0.082
_refine_diff_density_max 0.287
_refine_diff_density_min -0.507
_refine_ls_extinction_method none
_refine_ls_goodness_of_fit_ref 1.009
_refine_ls_hydrogen_treatment constr
_refine_ls_matrix_type full
_refine_ls_number_parameters 161
_refine_ls_number_reflns 3517
_refine_ls_number_restraints 0
_refine_ls_restrained_S_all 1.009
_refine_ls_R_factor_all 0.0967
_refine_ls_R_factor_gt 0.0461
_refine_ls_shift/su_max 0.000
_refine_ls_shift/su_mean 0.000
_refine_ls_structure_factor_coef Fsqd
_refine_ls_weighting_details 'calc w=1/[\s^2^(Fo^2^)+(0.0543P)^2^+0.1108P] where P=(Fo^2^+2Fc^2^)/3'
_refine_ls_weighting_scheme calc
_refine_ls_wR_factor_gt 0.1010
_refine_ls_wR_factor_ref 0.1219
_reflns_number_gt 2007
_reflns_number_total 3517
_reflns_threshold_expression I>2\s(I)
_cod_data_source_file cs2114.cif
_cod_data_source_block I
_cod_depositor_comments
;
The following automatic conversions were performed:
'_symmetry_cell_setting' value 'Orthorhombic' changed to 'orthorhombic'
according to '/home/saulius/struct/CIF-dictionaries/cif_core.dic'
dictionary named 'cif_core.dic' version 2.4.1 from 2010-06-29.

Automatic conversion script
Id: cif_fix_enum 1527 2010-12-29 10:47:43Z saulius 

The following automatic conversions were performed:

'_symmetry_cell_setting' value 'Orthorhombic' changed to
'orthorhombic' according to
/home/saulius/struct/CIF-dictionaries/cif_core.dic dictionary named
'cif_core.dic' version 2.4.1 from 2010-06-29.

Automatic conversion script
Id: cif_fix_values 1715 2011-07-08 13:25:40Z adriana 
;
_cod_original_formula_sum 'C26 H30 N2 Ni O6 '
_cod_database_code 2221629
_cod_database_fobs_code 2221629

loop_
_symmetry_equiv_pos_as_xyz
'x, y, z'
'-x+1/2, -y+1/2, z+1/2'
'x+1/2, -y+1/2, -z'
'-x, y, -z+1/2'
'-x, -y, -z'
'x-1/2, y-1/2, -z-1/2'
'-x-1/2, y-1/2, z'
'x, -y, z-1/2'

loop_
_atom_site_type_symbol
_atom_site_label
_atom_site_fract_x
_atom_site_fract_y
_atom_site_fract_z
_atom_site_U_iso_or_equiv
_atom_site_adp_type
_atom_site_calc_flag
_atom_site_refinement_flags
_atom_site_occupancy
_atom_site_disorder_assembly
_atom_site_disorder_group
Ni Ni1 0.5000 -0.00935(2) 0.2500 0.04044(15) Uani d S 1 . .
O O1 0.44372(13) 0.07589(9) 0.33400(13) 0.0501(4) Uani d . 1 . .
O O2 0.38481(16) 0.21443(10) 0.42373(15) 0.0716(6) Uani d . 1 . .
N N1 0.44336(14) -0.09376(10) 0.33719(15) 0.0398(4) Uani d . 1 . .
C C1 0.38667(17) 0.06930(14) 0.4246(2) 0.0441(5) Uani d . 1 . .
C C2 0.3505(2) 0.14350(15) 0.4772(2) 0.0524(6) Uani d . 1 . .
C C3 0.2894(2) 0.14174(16) 0.5706(2) 0.0605(7) Uani d . 1 . .
H H3A 0.2659 0.1912 0.6020 0.073 Uiso calc R 1 . .
C C4 0.2614(2) 0.06548(19) 0.6203(2) 0.0660(8) Uani d . 1 . .
H H4A 0.2193 0.0646 0.6841 0.079 Uiso calc R 1 . .
C C5 0.2961(2) -0.00668(16) 0.5746(2) 0.0566(7) Uani d . 1 . .
H H5A 0.2790 -0.0568 0.6088 0.068 Uiso calc R 1 . .
C C6 0.35820(19) -0.00679(13) 0.4755(2) 0.0451(6) Uani d . 1 . .
C C7 0.39054(17) -0.08387(14) 0.42982(19) 0.0441(5) Uani d . 1 . .
H H7A 0.3725 -0.1315 0.4695 0.053 Uiso calc R 1 . .
C C8 0.46786(17) -0.17483(13) 0.29740(18) 0.0412(5) Uani d . 1 . .
C C9 0.43332(19) -0.24982(14) 0.3410(2) 0.0498(6) Uani d . 1 . .
H H9A 0.3879 -0.2497 0.4020 0.060 Uiso calc R 1 . .
C C10 0.4649(2) -0.32468(14) 0.2957(2) 0.0519(6) Uani d . 1 . .
C C11 0.3545(2) 0.29234(15) 0.4698(3) 0.0759(9) Uani d . 1 . .
H H11A 0.3783 0.2974 0.5471 0.091 Uiso calc R 1 . .
H H11B 0.2794 0.2979 0.4687 0.091 Uiso calc R 1 . .
C C12 0.4041(3) 0.35795(18) 0.3968(3) 0.1078(13) Uani d . 1 . .
H H12A 0.3824 0.4119 0.4219 0.162 Uiso calc R 1 . .
H H12B 0.3832 0.3500 0.3198 0.162 Uiso calc R 1 . .
H H12C 0.4783 0.3537 0.4022 0.162 Uiso calc R 1 . .
C C13 0.4247(3) -0.40558(15) 0.3438(2) 0.0791(10) Uani d . 1 . .
H H13A 0.3822 -0.3943 0.4086 0.119 Uiso calc R 1 . .
H H13B 0.4823 -0.4399 0.3656 0.119 Uiso calc R 1 . .
H H13C 0.3841 -0.4338 0.2877 0.119 Uiso calc R 1 . .
O O1W 0.38489(17) 0.20940(12) 0.15851(16) 0.0853(6) Uani d . 1 . .
H H1W1 0.3725 0.1955 0.2239 0.128 Uiso d R 1 . .
H H2W1 0.4475 0.2018 0.1648 0.128 Uiso d R 1 . .

loop_
_atom_site_aniso_label
_atom_site_aniso_U_11
_atom_site_aniso_U_22
_atom_site_aniso_U_33
_atom_site_aniso_U_12
_atom_site_aniso_U_13
_atom_site_aniso_U_23
Ni1 0.0477(2) 0.0286(2) 0.0450(3) 0.000 0.00116(19) 0.000
O1 0.0667(11) 0.0307(8) 0.0530(10) 0.0029(8) 0.0057(9) -0.0006(7)
O2 0.1017(15) 0.0353(9) 0.0778(13) 0.0146(9) 0.0068(11) -0.0068(9)
N1 0.0447(11) 0.0313(9) 0.0434(11) 0.0007(8) 0.0005(9) -0.0028(8)
C1 0.0453(13) 0.0388(12) 0.0481(14) 0.0059(10) -0.0064(11) -0.0071(11)
C2 0.0561(15) 0.0429(14) 0.0582(16) 0.0118(12) -0.0078(12) -0.0123(12)
C3 0.0610(17) 0.0553(16) 0.0651(18) 0.0144(13) -0.0023(14) -0.0211(14)
C4 0.0646(17) 0.0690(19) 0.0643(18) 0.0047(14) 0.0141(14) -0.0177(15)
C5 0.0582(16) 0.0584(16) 0.0533(17) -0.0020(12) 0.0091(13) -0.0069(12)
C6 0.0447(13) 0.0418(13) 0.0487(15) 0.0012(10) -0.0008(10) -0.0074(11)
C7 0.0470(13) 0.0392(12) 0.0461(14) -0.0042(10) 0.0000(11) -0.0020(10)
C8 0.0496(13) 0.0312(11) 0.0429(13) 0.0000(9) -0.0010(10) -0.0010(9)
C9 0.0603(15) 0.0384(12) 0.0507(14) 0.0005(11) 0.0115(12) 0.0003(11)
C10 0.0660(16) 0.0321(12) 0.0576(15) -0.0057(10) 0.0056(12) 0.0027(10)
C11 0.079(2) 0.0387(15) 0.111(2) 0.0179(14) -0.0129(18) -0.0251(16)
C12 0.161(4) 0.0409(17) 0.122(3) 0.016(2) -0.011(3) -0.0029(18)
C13 0.111(3) 0.0372(15) 0.089(2) -0.0093(15) 0.0313(19) 0.0036(14)
O1W 0.1029(16) 0.0723(14) 0.0809(14) 0.0234(12) -0.0218(12) 0.0009(11)

loop_
_atom_type_symbol
_atom_type_description
_atom_type_scat_dispersion_real
_atom_type_scat_dispersion_imag
_atom_type_scat_source
C C 0.0033 0.0016 'International Tables Vol C Tables 4.2.6.8 and 6.1.1.4'
H H 0.0000 0.0000 'International Tables Vol C Tables 4.2.6.8 and 6.1.1.4'
N N 0.0061 0.0033 'International Tables Vol C Tables 4.2.6.8 and 6.1.1.4'
O O 0.0106 0.0060 'International Tables Vol C Tables 4.2.6.8 and 6.1.1.4'
Ni Ni 0.3393 1.1124 'International Tables Vol C Tables 4.2.6.8 and 6.1.1.4'

loop_
_geom_angle_atom_site_label_1
_geom_angle_atom_site_label_2
_geom_angle_atom_site_label_3
_geom_angle_site_symmetry_1
_geom_angle_site_symmetry_3
_geom_angle
_geom_angle_publ_flag
O1 Ni1 O1 4_655 . 83.75(10) ?
O1 Ni1 N1 4_655 . 178.81(7) ?
O1 Ni1 N1 . . 95.21(7) ?
O1 Ni1 N1 4_655 4_655 95.21(7) ?
O1 Ni1 N1 . 4_655 178.81(7) ?
N1 Ni1 N1 . 4_655 85.84(11) ?
C1 O1 Ni1 . . 127.19(14) ?
C2 O2 C11 . . 117.8(2) ?
C7 N1 C8 . . 120.49(18) ?
C7 N1 Ni1 . . 125.80(15) ?
C8 N1 Ni1 . . 113.61(14) ?
O1 C1 C6 . . 124.54(19) ?
O1 C1 C2 . . 118.4(2) ?
C6 C1 C2 . . 117.1(2) ?
C3 C2 O2 . . 125.3(2) ?
C3 C2 C1 . . 121.8(2) ?
O2 C2 C1 . . 112.9(2) ?
C2 C3 C4 . . 120.5(2) ?
C2 C3 H3A . . 119.8 ?
C4 C3 H3A . . 119.8 ?
C5 C4 C3 . . 119.7(3) ?
C5 C4 H4A . . 120.2 ?
C3 C4 H4A . . 120.2 ?
C4 C5 C6 . . 121.1(2) ?
C4 C5 H5A . . 119.5 ?
C6 C5 H5A . . 119.5 ?
C1 C6 C7 . . 121.4(2) ?
C1 C6 C5 . . 119.8(2) ?
C7 C6 C5 . . 118.8(2) ?
N1 C7 C6 . . 125.7(2) ?
N1 C7 H7A . . 117.2 ?
C6 C7 H7A . . 117.2 ?
C9 C8 C8 . 4_655 119.32(13) ?
C9 C8 N1 . . 127.2(2) ?
C8 C8 N1 4_655 . 113.45(11) ?
C10 C9 C8 . . 121.4(2) ?
C10 C9 H9A . . 119.3 ?
C8 C9 H9A . . 119.3 ?
C9 C10 C10 . 4_655 119.14(14) ?
C9 C10 C13 . . 120.3(2) ?
C10 C10 C13 4_655 . 120.54(14) ?
O2 C11 C12 . . 106.4(2) ?
O2 C11 H11A . . 110.5 ?
C12 C11 H11A . . 110.5 ?
O2 C11 H11B . . 110.5 ?
C12 C11 H11B . . 110.5 ?
H11A C11 H11B . . 108.6 ?
C11 C12 H12A . . 109.5 ?
C11 C12 H12B . . 109.5 ?
H12A C12 H12B . . 109.5 ?
C11 C12 H12C . . 109.5 ?
H12A C12 H12C . . 109.5 ?
H12B C12 H12C . . 109.5 ?
C10 C13 H13A . . 109.5 ?
C10 C13 H13B . . 109.5 ?
H13A C13 H13B . . 109.5 ?
C10 C13 H13C . . 109.5 ?
H13A C13 H13C . . 109.5 ?
H13B C13 H13C . . 109.5 ?
H1W1 O1W H2W1 . . 93.7 ?

loop_
_geom_bond_atom_site_label_1
_geom_bond_atom_site_label_2
_geom_bond_site_symmetry_2
_geom_bond_distance
_geom_bond_publ_flag
Ni1 O1 4_655 1.8447(15) ?
Ni1 O1 . 1.8447(15) y
Ni1 N1 . 1.8573(17) y
Ni1 N1 4_655 1.8573(17) ?
O1 C1 . 1.306(3) ?
O2 C2 . 1.380(3) ?
O2 C11 . 1.423(3) ?
N1 C7 . 1.301(3) ?
N1 C8 . 1.424(2) ?
C1 C6 . 1.415(3) ?
C1 C2 . 1.427(3) ?
C2 C3 . 1.358(3) ?
C3 C4 . 1.410(4) ?
C3 H3A . 0.9300 ?
C4 C5 . 1.358(3) ?
C4 H4A . 0.9300 ?
C5 C6 . 1.421(3) ?
C5 H5A . 0.9300 ?
C6 C7 . 1.417(3) ?
C7 H7A . 0.9300 ?
C8 C9 . 1.387(3) ?
C8 C8 4_655 1.396(4) ?
C9 C10 . 1.381(3) ?
C9 H9A . 0.9300 ?
C10 C10 4_655 1.410(5) ?
C10 C13 . 1.514(3) ?
C11 C12 . 1.508(4) ?
C11 H11A . 0.9700 ?
C11 H11B . 0.9700 ?
C12 H12A . 0.9600 ?
C12 H12B . 0.9600 ?
C12 H12C . 0.9600 ?
C13 H13A . 0.9600 ?
C13 H13B . 0.9600 ?
C13 H13C . 0.9600 ?
O1W H1W1 . 0.8226 ?
O1W H2W1 . 0.8179 ?

loop_
_geom_hbond_atom_site_label_D
_geom_hbond_atom_site_label_H
_geom_hbond_atom_site_label_A
_geom_hbond_site_symmetry_A
_geom_hbond_distance_DH
_geom_hbond_distance_HA
_geom_hbond_distance_DA
_geom_hbond_angle_DHA
_geom_hbond_publ_flag
O1W H1W1 O1 . 0.8200 2.5000 3.087(2) 129.00 y
O1W H1W1 O2 . 0.8200 2.3900 3.145(3) 152.00 y
O1W H2W1 O1 4_655 0.8200 2.4700 3.083(3) 133.00 y
O1W H2W1 O2 4_655 0.8200 2.4100 3.121(3) 146.00 y
C7 H7A O1W 8_556 0.9300 2.5700 3.383(3) 146.00 y

loop_
_geom_torsion_atom_site_label_1
_geom_torsion_atom_site_label_2
_geom_torsion_atom_site_label_3
_geom_torsion_atom_site_label_4
_geom_torsion_site_symmetry_1
_geom_torsion_site_symmetry_2
_geom_torsion_site_symmetry_3
_geom_torsion_site_symmetry_4
_geom_torsion
_geom_torsion_publ_flag
O1 Ni1 O1 C1 4_655 . . . -177.9(2) ?
O1 Ni1 N1 C7 . . . . -4.77(19) ?
N1 Ni1 N1 C7 4_655 . . . 175.8(2) ?
O1 Ni1 N1 C8 . . . . 178.82(14) ?
N1 Ni1 N1 C8 4_655 . . . -0.62(11) ?
Ni1 O1 C1 C6 . . . . 0.5(3) ?
Ni1 O1 C1 C2 . . . . -179.89(15) ?
C11 O2 C2 C3 . . . . 0.2(4) ?
C11 O2 C2 C1 . . . . -179.2(2) ?
O1 C1 C2 C3 . . . . 178.9(2) ?
C6 C1 C2 C3 . . . . -1.4(3) ?
O1 C1 C2 O2 . . . . -1.6(3) ?
C6 C1 C2 O2 . . . . 178.1(2) ?
O2 C2 C3 C4 . . . . -178.1(2) ?
C1 C2 C3 C4 . . . . 1.3(4) ?
C2 C3 C4 C5 . . . . 0.3(4) ?
C3 C4 C5 C6 . . . . -1.7(4) ?
O1 C1 C6 C7 . . . . -0.2(4) ?
C2 C1 C6 C7 . . . . -179.8(2) ?
O1 C1 C6 C5 . . . . 179.7(2) ?
C2 C1 C6 C5 . . . . 0.0(3) ?
C4 C5 C6 C1 . . . . 1.5(4) ?
C4 C5 C6 C7 . . . . -178.6(2) ?
C8 N1 C7 C6 . . . . -177.5(2) ?
Ni1 N1 C7 C6 . . . . 6.3(3) ?
C1 C6 C7 N1 . . . . -3.4(4) ?
C5 C6 C7 N1 . . . . 176.7(2) ?
C7 N1 C8 C9 . . . . 6.6(4) ?
Ni1 N1 C8 C9 . . . . -176.77(19) ?
C7 N1 C8 C8 . . . 4_655 -174.9(2) ?
Ni1 N1 C8 C8 . . . 4_655 1.8(3) ?
C8 C8 C9 C10 4_655 . . . 3.0(4) ?
N1 C8 C9 C10 . . . . -178.6(2) ?
C8 C9 C10 C10 . . . 4_655 1.0(5) ?
C8 C9 C10 C13 . . . . -179.1(2) ?
C2 O2 C11 C12 . . . . 178.9(2) ?
